data_2001595
loop_
_publ_author_name
'Verbruggen, M.'
'Lenstra, A. T. H.'
'Reyniers, F.'
'Borremans, F.'

_publ_section_title
;
 (3<i>R</i>,6<i>R</i>)-3,4-Dimethyl-1,4-diazabicyclo[4.4.0]decane-2,5-dione
;
_journal_issue 6
_journal_name_full 'Acta Crystallographica Section C'
_journal_page_first 1113
_journal_page_last 1116
_journal_paper_doi 10.1107/S010827019201059X
_journal_volume 49
_journal_year 1993
_chemical_formula_sum 'C10 H16 N2 O2'
_chemical_formula_weight 196.25
_symmetry_cell_setting orthorhombic
_symmetry_space_group_name_Hall 'P 2ac 2ab'
_symmetry_space_group_name_H-M 'P 21 21 21'
_cell_angle_alpha 90.
_cell_angle_beta 90.
_cell_angle_gamma 90.
_cell_formula_units_Z 4
_cell_length_a 6.593(3)
_cell_length_b 6.755(2)
_cell_length_c 23.653(4)
_cell_volume 1053.4(6)
_diffrn_radiation_type Mo
_diffrn_radiation_wavelength 0.71073
_exptl_absorpt_coefficient_mu 0.08
_exptl_crystal_density_diffrn 1.24
_exptl_crystal_F_000 424
_cod_data_source_file mu1011.cif
_cod_data_source_block mu1011_structure_1_of_1
_cod_depositor_comments
;
 Adding the _atom_site_type_symbol data item.

 Antanas Vaitkus,
 2017-01-28
;
_cod_original_cell_volume 1053.0(10)
_cod_database_code 2001595

loop_
_atom_site_label
_atom_site_type_symbol
_atom_site_fract_x
_atom_site_fract_y
_atom_site_fract_z
O(1) O 1.1846(2) .3530(3) .79058(6)
O(2) O .6443(3) .1443(3) .94694(6)
N(1) N 1.0783(2) .3718(3) .88097(6)
N(4) N .7501(3) .1314(3) .85689(6)
C(2) C 1.0580(3) .3180(3) .82694(8)
C(3) C .8657(4) .2138(4) .81000(8)
C(5) C .7591(4) .1999(3) .90970(8)
C(6) C .9213(3) .3488(3) .92375(7)
C(7) C .8289(4) .5484(4) .93790(10)
C(8) C .9913(4) .6959(4) .95500(10)
C(9) C 1.1572(4) .7066(5) .91130(10)
C(10) C 1.2429(4) .5050(6) .89860(10)
C(11) C .7360(4) .3518(5) .77460(10)
C(12) C .5909(4) -.0098(4) .84230(10)
HC3 H .901(3) .097(3) .7872(8)
HC6 H .988(3) .300(3) .9557(7)
H1C7 H .740(4) .531(4) .9669(9)
H1C8 H 1.060(4) .653(3) .9930(10)
H1C9 H 1.100(3) .764(4) .8737(8)
H2C7 H .770(4) .600(3) .9019(9)
H2C8 H .935(4) .828(4) .9589(9)
H2C9 H 1.268(4) .796(4) .9246(8)
H1C10 H 1.305(4) .449(4) .9300(10)
H1C11 H .616(4) .296(4) .7623(9)
H1C12 H .624(4) -.085(5) .8110(10)
H2C10 H 1.336(3) .509(4) .8692(9)
H2C11 H .808(4) .402(4) .7428(9)
H2C12 H .574(3) -.102(4) .8726(9)
H3C11 H .715(5) .479(5) .7980(10)
H3C12 H .467(5) .055(5) .8280(10)

loop_
_geom_angle_atom_site_label_1
_geom_angle_atom_site_label_2
_geom_angle_atom_site_label_3
_geom_angle
N(1) C(2) C(3) 117.8(2)
N(1) C(2) O(1) 123.5(2)
C(3) C(2) O(1) 118.6(2)
C(2) C(3) N(4) 114.7(2)
C(2) C(3) C(11) 109.5(2)
N(4) C(3) C(11) 111.1(3)
C(3) N(4) C(5) 123.9(2)
C(3) N(4) C(12) 116.5(2)
C(5) N(4) C(12) 118.7(3)
N(4) C(5) C(6) 118.1(2)
N(4) C(5) O(2) 122.8(2)
C(6) C(5) O(2) 119.1(2)
C(5) C(6) N(1) 115.0(2)
C(5) C(6) C(7) 110.9(2)
N(1) C(6) C(7) 110.1(3)
C(2) N(1) C(6) 124.4(2)
C(2) N(1) C(10) 120.8(2)
C(6) N(1) C(10) 113.2(2)
C(6) C(7) C(8) 111.1(2)
C(7) C(8) C(9) 111.2(2)
C(8) C(9) C(10) 111.5(3)
C(9) C(10) N(1) 109.5(2)

loop_
_geom_bond_atom_site_label_1
_geom_bond_atom_site_label_2
_geom_bond_distance
N(1) C(2) 1.335(3)
C(2) C(3) 1.504(4)
C(3) N(4) 1.456(3)
N(4) C(5) 1.333(3)
C(5) C(6) 1.505(3)
C(6) N(1) 1.456(2)
C(3) C(11) 1.516(4)
N(4) C(12) 1.459(3)
N(1) C(10) 1.470(3)
C(10) C(9) 1.505(5)
C(9) C(8) 1.506(4)
C(8) C(7) 1.517(4)
C(7) C(6) 1.517(3)
C(2) O(1) 1.222(2)
C(5) O(2) 1.221(2)
